data_7048919
loop_
_publ_author_name
'Che, Xue-Jing'
'Hou, Sheng-Li'
'Shi, Ying'
'Yang, Guo-Li'
'Hou, Yin-Ling'
'Zhao, Bin'

_publ_section_title
;
 Selectively detecting toluene and benzaldehyde by two stable
 lanthanide-organic frameworks as luminescent probes.
;
_journal_issue 10
_journal_name_full 'Dalton transactions (Cambridge, England : 2003)'
_journal_page_first 3453
_journal_page_last 3458
_journal_paper_doi 10.1039/c8dt05108a
_journal_volume 48
_journal_year 2019
_chemical_formula_moiety 'C8 H11 Eu O11 S'
_chemical_formula_sum 'C8 H11 Eu O11 S'
_chemical_formula_weight 467.19
_space_group_crystal_system orthorhombic
_space_group_IT_number 33
_space_group_name_Hall 'P -2ac -2n'
_space_group_name_H-M_alt 'P n 21 a'
_symmetry_space_group_name_Hall 'P -2ac -2n'
_symmetry_space_group_name_H-M 'P n 21 a'
_atom_sites_solution_hydrogens mixed
_atom_sites_solution_primary direct
_audit_creation_date 2018-12-20
_audit_creation_method
;
Olex2 1.2
(compiled 2018.05.29 svn.r3508 for OlexSys, GUI svn.r5506)
;
_cell_angle_alpha 90
_cell_angle_beta 90
_cell_angle_gamma 90
_cell_formula_units_Z 4
_cell_length_a 7.1753(14)
_cell_length_b 10.353(2)
_cell_length_c 16.497(3)
_cell_measurement_reflns_used 3551
_cell_measurement_temperature 293(2)
_cell_measurement_theta_max 27.8944
_cell_measurement_theta_min 1.9670
_cell_volume 1225.5(4)
_computing_molecular_graphics 'Olex2 (Dolomanov et al., 2009)'
_computing_publication_material 'Olex2 (Dolomanov et al., 2009)'
_computing_structure_refinement 'ShelXL (Sheldrick, 2015)'
_computing_structure_solution 'XS (Sheldrick, 2008)'
_diffrn_ambient_temperature 293(2)
_diffrn_measured_fraction_theta_full 0.997
_diffrn_measured_fraction_theta_max 0.997
_diffrn_measurement_device_type 'Bruker P4'
_diffrn_measurement_method '\w scans'
_diffrn_radiation_monochromator graphite
_diffrn_radiation_type MoK\a
_diffrn_radiation_wavelength 0.71073
_diffrn_reflns_av_R_equivalents 0.0379
_diffrn_reflns_av_unetI/netI 0.0409
_diffrn_reflns_Laue_measured_fraction_full 0.997
_diffrn_reflns_Laue_measured_fraction_max 0.997
_diffrn_reflns_limit_h_max 8
_diffrn_reflns_limit_h_min -8
_diffrn_reflns_limit_k_max 12
_diffrn_reflns_limit_k_min -12
_diffrn_reflns_limit_l_max 19
_diffrn_reflns_limit_l_min -19
_diffrn_reflns_number 9806
_diffrn_reflns_point_group_measured_fraction_full 0.994
_diffrn_reflns_point_group_measured_fraction_max 0.994
_diffrn_reflns_theta_full 24.993
_diffrn_reflns_theta_max 24.993
_diffrn_reflns_theta_min 2.322
_exptl_absorpt_coefficient_mu 5.349
_exptl_absorpt_correction_type none
_exptl_crystal_density_diffrn 2.532
_exptl_crystal_description stick
_exptl_crystal_F_000 904
_refine_diff_density_max 1.949
_refine_diff_density_min -2.004
_refine_diff_density_rms 0.455
_refine_ls_abs_structure_details
;
 Flack x determined using 879 quotients [(I+)-(I-)]/[(I+)+(I-)]
 (Parsons, Flack and Wagner, Acta Cryst. B69 (2013) 249-259).
;
_refine_ls_abs_structure_Flack -0.012(8)
_refine_ls_extinction_method none
_refine_ls_goodness_of_fit_ref 1.282
_refine_ls_hydrogen_treatment constr
_refine_ls_matrix_type full
_refine_ls_number_parameters 180
_refine_ls_number_reflns 2146
_refine_ls_number_restraints 71
_refine_ls_restrained_S_all 1.266
_refine_ls_R_factor_all 0.0275
_refine_ls_R_factor_gt 0.0241
_refine_ls_shift/su_max 0.010
_refine_ls_shift/su_mean 0.000
_refine_ls_structure_factor_coef Fsqd
_refine_ls_weighting_details 'w=1/[\s^2^(Fo^2^)+(0.0598P)^2^] where P=(Fo^2^+2Fc^2^)/3'
_refine_ls_weighting_scheme calc
_refine_ls_wR_factor_gt 0.0649
_refine_ls_wR_factor_ref 0.1024
_reflns_Friedel_coverage 0.881
_reflns_Friedel_fraction_full 0.991
_reflns_Friedel_fraction_max 0.991
_reflns_number_gt 2052
_reflns_number_total 2146
_reflns_threshold_expression 'I > 2\s(I)'
_cod_data_source_file c8dt05108a1.cif
_cod_data_source_block 001
_cod_depositor_comments 'Adding full bibliography for 7048919--7048920.cif.'
_cod_database_code 7048919
_shelx_shelxl_version_number 2016/6
_shelx_space_group_comment
;
The symmetry employed for this shelxl refinement is uniquely defined
by the following loop, which should always be used as a source of
symmetry information in preference to the above space-group names.
They are only intended as comments.
;
_olex2_refinement_description
;
1. Fixed Uiso
 At 1.2 times of:
  All C(H) groups
 At 1.5 times of:
  All O(H,H) groups
2. Restrained distances
 HA-O
 0.85 with sigma of 0.02
 O-HB
 0.85 with sigma of 0.02
 HA-HB
 1.25 with sigma of 0.02
 H4AA_$1-H0AB_$1
 2 with sigma of 0.02
3. Uiso/Uaniso restraints and constraints
O6: within 3.8A with sigma of 0.005 and sigma for terminal atoms of 0.005
O4: within 3.8A with sigma of 0.005 and sigma for terminal atoms of 0.005
Uanis(C0AA) \\sim Ueq: with sigma of 0.001 and sigma for terminal atoms of 0.001
Uanis(O3) \\sim Ueq: with sigma of 0.001 and sigma for terminal atoms of 0.001
Uanis(C2) \\sim Ueq: with sigma of 0.001 and sigma for terminal atoms of 0.001
Uanis(C4) \\sim Ueq: with sigma of 0.001 and sigma for terminal atoms of 0.001
Uanis(C1) \\sim Ueq: with sigma of 0.001 and sigma for terminal atoms of 0.001
Uanis(O1) \\sim Ueq: with sigma of 0.001 and sigma for terminal atoms of 0.001
Uanis(O0AA) \\sim Ueq: with sigma of 0.001 and sigma for terminal atoms of 0.001
Uanis(C1AA) \\sim Ueq: with sigma of 0.001 and sigma for terminal atoms of 0.001
Uanis(O6) \\sim Ueq: with sigma of 0.005 and sigma for terminal atoms of 0.005
Uanis(O8) \\sim Ueq: with sigma of 0.005 and sigma for terminal atoms of 0.005
Uanis(O4) \\sim Ueq: with sigma of 0.005 and sigma for terminal atoms of 0.005
4.a Riding coordinates:
 O(HA,HB), O4(H4A,H4B)
4.b Rotating group:
 O0AA(H0AA,H0AB), O4AA(H4AA,H4AB)
4.c Aromatic/amide H refined with riding coordinates:
 C2(H2), C1A(H1A), C4(H4)
4.d Fitted hexagon refined as free rotating group:
 C2(C1AA,C1A,C1,C4,C3)
;
_olex2_submission_special_instructions 'No special instructions were received'

loop_
_space_group_symop_operation_xyz
'x, y, z'
'-x, y+1/2, -z'
'x+1/2, y, -z+1/2'
'-x+1/2, y+1/2, z+1/2'

loop_
_atom_site_label
_atom_site_type_symbol
_atom_site_fract_x
_atom_site_fract_y
_atom_site_fract_z
_atom_site_U_iso_or_equiv
_atom_site_adp_type
_atom_site_occupancy
_atom_site_site_symmetry_order
_atom_site_calc_flag
_atom_site_refinement_flags_posn
_atom_site_refinement_flags_adp
_atom_site_disorder_assembly
_atom_site_disorder_group
Eu1 Eu 0.10876(6) 0.76504(12) 0.41801(3) 0.0056(2) Uani 1 1 d . . . .
S3 S 0.0960(4) 0.9915(3) 0.86571(18) 0.0073(6) Uani 1 1 d . . . .
C2 C 0.1211(10) 0.8523(5) 0.7267(4) 0.011(3) Uani 1 1 d . U . .
H2 H 0.092385 0.929326 0.700505 0.013 Uiso 1 1 calc R . . .
C1AA C 0.1360(10) 0.8493(5) 0.8107(4) 0.007(2) Uani 1 1 d G U . .
C1A C 0.1790(11) 0.7343(7) 0.8499(3) 0.008(3) Uani 1 1 d G . . .
H1A H 0.188947 0.732251 0.906106 0.009 Uiso 1 1 calc R . . .
C1 C 0.2071(10) 0.6222(5) 0.8051(4) 0.005(2) Uani 1 1 d G U . .
C4 C 0.1922(10) 0.6253(6) 0.7211(4) 0.010(2) Uani 1 1 d G U . .
H4 H 0.211046 0.550310 0.691158 0.012 Uiso 1 1 calc R . . .
C3 C 0.1493(11) 0.7403(7) 0.6819(3) 0.012(3) Uani 1 1 d G . . .
O8 O 0.0574(12) 0.9549(8) 0.9486(5) 0.0120(18) Uani 1 1 d . U . .
O10 O 0.2913(13) 0.4935(9) 0.9192(4) 0.012(2) Uani 1 1 d . . . .
O0AA O -0.1664(12) 0.6375(10) 0.4474(5) 0.0139(18) Uani 1 1 d . U . .
H0AA H -0.145653 0.550507 0.440344 0.021 Uiso 1 1 d GR . . .
H0AB H -0.262673 0.651464 0.411203 0.021 Uiso 1 1 d DGR . . .
O1AA O 0.0827(13) 0.8480(10) 0.5570(6) 0.016(2) Uani 1 1 d . . . .
C17 C 0.2490(17) 0.4941(13) 0.8447(7) 0.011(3) Uani 1 1 d . . . .
O3AA O 0.2501(13) 0.3948(8) 0.8050(4) 0.0136(19) Uani 1 1 d . . . .
O O 0.4459(11) 0.7751(11) 0.4497(5) 0.0150(17) Uani 1 1 d D . . .
HA H 0.438206 0.826928 0.489653 0.022 Uiso 1 1 d DR . . .
HB H 0.482326 0.711808 0.477543 0.022 Uiso 1 1 d DR . . .
C0AA C 0.1340(15) 0.7443(15) 0.5906(6) 0.007(3) Uani 1 1 d . U . .
O4AA O -0.0547(12) 0.7209(8) 0.2923(5) 0.0114(17) Uani 1 1 d . . . .
H4AA H -0.175172 0.704568 0.301286 0.017 Uiso 1 1 d DGR . . .
H4AB H -0.015071 0.647599 0.269328 0.017 Uiso 1 1 d GR . . .
O1 O -0.0620(12) 1.0536(8) 0.8276(5) 0.0106(17) Uani 1 1 d . U . .
O3 O 0.2622(12) 1.0703(9) 0.8583(5) 0.0093(19) Uani 1 1 d . U . .
O4 O -0.1642(14) 0.8998(9) 0.4113(5) 0.0109(19) Uani 1 1 d . U . .
H4A H -0.262656 0.858071 0.430324 0.016 Uiso 1 1 d R . . .
H4B H -0.146646 0.935991 0.457474 0.016 Uiso 1 1 d R . . .
O6 O 0.1693(12) 0.6477(9) 0.5489(5) 0.0127(19) Uani 1 1 d . U A 1

loop_
_atom_site_aniso_label
_atom_site_aniso_U_11
_atom_site_aniso_U_22
_atom_site_aniso_U_33
_atom_site_aniso_U_23
_atom_site_aniso_U_13
_atom_site_aniso_U_12
Eu1 0.0088(3) 0.0041(3) 0.0039(3) -0.0002(3) 0.00005(15) -0.0003(4)
S3 0.0106(14) 0.0051(14) 0.0061(14) 0.0003(13) 0.0011(10) -0.0010(11)
C2 0.011(3) 0.011(3) 0.011(3) -0.0008(14) 0.0000(14) -0.0002(14)
C1AA 0.006(3) 0.006(3) 0.007(3) 0.0006(14) 0.0003(14) -0.0001(14)
C1A 0.010(5) 0.004(7) 0.009(5) -0.001(4) 0.000(4) 0.000(4)
C1 0.005(3) 0.005(3) 0.005(3) 0.0003(14) -0.0012(14) -0.0002(14)
C4 0.010(3) 0.010(3) 0.010(3) 0.0001(14) 0.0007(14) -0.0006(14)
C3 0.014(5) 0.014(9) 0.007(5) -0.004(5) -0.006(4) 0.003(5)
O8 0.018(4) 0.013(4) 0.004(3) 0.002(3) -0.002(3) 0.004(3)
O10 0.022(5) 0.007(5) 0.007(5) 0.001(3) -0.005(3) -0.006(4)
O0AA 0.014(2) 0.013(2) 0.015(2) 0.0005(14) -0.0004(14) -0.0012(14)
O1AA 0.025(5) 0.018(6) 0.006(4) 0.002(5) 0.002(4) 0.002(4)
C17 0.016(6) 0.009(7) 0.008(5) 0.001(5) 0.000(5) -0.002(6)
O3AA 0.022(5) 0.010(5) 0.009(4) 0.002(4) -0.001(3) 0.008(4)
O 0.016(4) 0.013(4) 0.016(4) -0.006(5) -0.004(3) -0.003(5)
C0AA 0.007(3) 0.007(3) 0.007(3) 0.0008(14) 0.0003(14) -0.0005(14)
O4AA 0.015(4) 0.008(4) 0.012(4) -0.003(3) -0.007(4) 0.000(3)
O1 0.011(2) 0.011(2) 0.011(2) 0.0000(14) 0.0011(14) 0.0009(14)
O3 0.009(2) 0.009(2) 0.009(2) -0.0003(14) 0.0005(14) -0.0009(14)
O4 0.011(4) 0.009(4) 0.013(4) 0.000(3) 0.002(3) 0.001(4)
O6 0.018(4) 0.013(4) 0.007(4) -0.003(3) 0.000(3) -0.007(4)

loop_
_atom_type_symbol
_atom_type_description
_atom_type_scat_dispersion_real
_atom_type_scat_dispersion_imag
_atom_type_scat_source
C C 0.0033 0.0016 'International Tables Vol C Tables 4.2.6.8 and 6.1.1.4'
H H 0.0000 0.0000 'International Tables Vol C Tables 4.2.6.8 and 6.1.1.4'
Eu Eu -0.1578 3.6682 'International Tables Vol C Tables 4.2.6.8 and 6.1.1.4'
O O 0.0106 0.0060 'International Tables Vol C Tables 4.2.6.8 and 6.1.1.4'
S S 0.1246 0.1234 'International Tables Vol C Tables 4.2.6.8 and 6.1.1.4'

loop_
_geom_angle_atom_site_label_1
_geom_angle_atom_site_label_2
_geom_angle_atom_site_label_3
_geom_angle
_geom_angle_site_symmetry_1
_geom_angle_site_symmetry_3
O10 Eu1 C17 26.3(3) 4_554 4_554
O10 Eu1 O3AA 51.5(2) 4_554 4_554
O10 Eu1 O 71.0(4) 4_554 .
O10 Eu1 C0AA 92.6(3) 4_554 .
O10 Eu1 O6 113.9(3) 4_554 .
O0AA Eu1 O10 139.1(3) . 4_554
O0AA Eu1 O1AA 86.7(3) . .
O0AA Eu1 C17 146.0(3) . 4_554
O0AA Eu1 O3AA 140.2(3) . 4_554
O0AA Eu1 O 140.9(3) . .
O0AA Eu1 C0AA 79.1(3) . .
O0AA Eu1 O4AA 71.0(3) . .
O0AA Eu1 O3 86.5(3) . 4_544
O0AA Eu1 O6 72.9(3) . .
O1AA Eu1 O10 71.3(3) . 4_554
O1AA Eu1 C17 97.6(3) . 4_554
O1AA Eu1 O3AA 122.5(3) . 4_554
O1AA Eu1 O 82.1(3) . .
O1AA Eu1 C0AA 26.1(4) . .
O1AA Eu1 O6 51.7(3) . .
C17 Eu1 C0AA 117.5(4) 4_554 .
O3AA Eu1 C17 25.3(3) 4_554 4_554
O3AA Eu1 C0AA 138.9(3) 4_554 .
O3AA Eu1 O6 145.7(3) 4_554 .
O Eu1 C17 72.8(3) . 4_554
O Eu1 O3AA 75.0(3) . 4_554
O Eu1 C0AA 74.4(3) . .
O Eu1 O6 70.7(3) . .
O4AA Eu1 O10 109.1(3) . 4_554
O4AA Eu1 O1AA 145.8(3) . .
O4AA Eu1 C17 88.1(3) . 4_554
O4AA Eu1 O3AA 70.2(3) . 4_554
O4AA Eu1 O 131.4(3) . .
O4AA Eu1 C0AA 150.1(3) . .
O4AA Eu1 O3 71.4(3) . 4_544
O4AA Eu1 O6 136.6(3) . .
O3 Eu1 O10 133.4(3) 4_544 4_554
O3 Eu1 O1AA 134.3(3) 4_544 .
O3 Eu1 C17 112.5(3) 4_544 4_554
O3 Eu1 O3AA 89.4(3) 4_544 4_554
O3 Eu1 O 75.4(3) 4_544 .
O3 Eu1 C0AA 108.5(3) 4_544 .
O3 Eu1 O6 83.2(3) 4_544 .
O4 Eu1 O10 71.4(3) . 4_554
O4 Eu1 O0AA 70.3(3) . .
O4 Eu1 O1AA 77.2(3) . .
O4 Eu1 C17 77.9(3) . 4_554
O4 Eu1 O3AA 89.1(3) . 4_554
O4 Eu1 O 141.2(4) . .
O4 Eu1 C0AA 98.1(3) . .
O4 Eu1 O4AA 71.1(3) . .
O4 Eu1 O3 140.6(3) . 4_544
O4 Eu1 O6 117.4(3) . .
O6 Eu1 C17 134.8(3) . 4_554
O6 Eu1 C0AA 25.7(4) . .
O8 S3 C1AA 107.5(5) . .
O8 S3 O1 112.2(5) . .
O8 S3 O3 112.6(5) . .
O1 S3 C1AA 106.0(4) . .
O1 S3 O3 111.0(5) . .
O3 S3 C1AA 107.1(5) . .
C1AA C2 C3 120.0 . .
C2 C1AA S3 119.0(4) . .
C1A C1AA S3 121.0(4) . .
C1A C1AA C2 120.0 . .
C1AA C1A C1 120.0 . .
C1A C1 C4 120.0 . .
C1A C1 C17 122.2(6) . .
C4 C1 C17 117.8(6) . .
C3 C4 C1 120.0 . .
C2 C3 C0AA 119.8(7) . .
C4 C3 C2 120.0 . .
C4 C3 C0AA 120.2(7) . .
C17 O10 Eu1 93.8(8) . 4_545
C0AA O1AA Eu1 95.1(8) . .
C1 C17 Eu1 170.5(7) . 4_545
O10 C17 Eu1 59.9(7) . 4_545
O10 C17 C1 118.2(10) . .
O3AA C17 Eu1 61.6(6) . 4_545
O3AA C17 C1 120.7(9) . .
O3AA C17 O10 121.1(12) . .
C17 O3AA Eu1 93.1(7) . 4_545
C3 C0AA Eu1 177.2(9) . .
O1AA C0AA Eu1 58.8(6) . .
O1AA C0AA C3 118.8(12) . .
O6 C0AA Eu1 61.4(6) . .
O6 C0AA C3 121.1(11) . .
O6 C0AA O1AA 120.1(11) . .
S3 O3 Eu1 138.3(5) . 4
C0AA O6 Eu1 92.9(7) . .

loop_
_geom_bond_atom_site_label_1
_geom_bond_atom_site_label_2
_geom_bond_distance
_geom_bond_site_symmetry_2
Eu1 O10 2.472(10) 4_554
Eu1 O0AA 2.424(9) .
Eu1 O1AA 2.456(10) .
Eu1 C17 2.852(13) 4_554
Eu1 O3AA 2.512(8) 4_554
Eu1 O 2.477(8) .
Eu1 C0AA 2.860(11) .
Eu1 O4AA 2.426(8) .
Eu1 O3 2.428(9) 4_544
Eu1 O4 2.407(10) .
Eu1 O6 2.515(9) .
S3 C1AA 1.753(6) .
S3 O8 1.446(9) .
S3 O1 1.447(9) .
S3 O3 1.449(10) .
C2 C1AA 1.3900 .
C2 C3 1.3900 .
C1AA C1A 1.3900 .
C1A C1 1.3900 .
C1 C4 1.3900 .
C1 C17 1.508(14) .
C4 C3 1.3900 .
C3 C0AA 1.512(11) .
O10 C17 1.266(13) .
O1AA C0AA 1.263(18) .
C17 O3AA 1.220(15) .
C0AA O6 1.240(17) .
